data_7045866
loop_
_publ_author_name
'Eskandari, Arvin'
'Kundu, Arunangshu'
'Lu, Chunxin'
'Ghosh, Sushobhan'
'Suntharalingam, Kogularamanan'

_publ_section_title
;
 Synthesis, characterization, and cytotoxic properties of mono- and
 di-nuclear cobalt(ii)-polypyridyl complexes.
;
_journal_issue 16
_journal_name_full 'Dalton transactions (Cambridge, England : 2003)'
_journal_page_first 5755
_journal_page_last 5763
_journal_paper_doi 10.1039/c8dt00577j
_journal_volume 47
_journal_year 2018
_chemical_formula_moiety 'C24 H18 Co N10 O6'
_chemical_formula_sum 'C24 H18 Co N10 O6'
_chemical_formula_weight 601.41
_space_group_crystal_system triclinic
_space_group_IT_number 2
_space_group_name_Hall '-P 1'
_space_group_name_H-M_alt 'P -1'
_symmetry_space_group_name_Hall '-P 1'
_symmetry_space_group_name_H-M 'P -1'
_atom_sites_solution_hydrogens mixed
_audit_creation_date 2018-02-24
_audit_creation_method
;
Olex2 1.2-alpha
(compiled 2018.02.02 svn.r3481 for OlexSys, GUI svn.r5470)
;
_audit_update_record
;
2018-03-07 deposited with the CCDC.
2018-03-16 downloaded from the CCDC.
;
_cell_angle_alpha 100.846(3)
_cell_angle_beta 99.597(3)
_cell_angle_gamma 108.983(2)
_cell_formula_units_Z 2
_cell_length_a 9.2563(5)
_cell_length_b 9.5206(5)
_cell_length_c 15.9254(11)
_cell_measurement_reflns_used 8049
_cell_measurement_temperature 296(2)
_cell_measurement_theta_max 27.46
_cell_measurement_theta_min 2.34
_cell_volume 1263.54(13)
_computing_molecular_graphics 'Olex2 (Dolomanov et al., 2009)'
_computing_publication_material 'Olex2 (Dolomanov et al., 2009)'
_computing_structure_refinement 'ShelXL (Sheldrick, 2015)'
_diffrn_ambient_temperature 296.15
_diffrn_measured_fraction_theta_full 0.975
_diffrn_measured_fraction_theta_max 0.941
_diffrn_measurement_device_type 'Bruker APEX-II CCD'
_diffrn_measurement_method '\f and \w scans'
_diffrn_radiation_monochromator graphite
_diffrn_radiation_type MoK\a
_diffrn_radiation_wavelength 0.71073
_diffrn_reflns_av_R_equivalents 0.0522
_diffrn_reflns_av_unetI/netI 0.0745
_diffrn_reflns_Laue_measured_fraction_full 0.975
_diffrn_reflns_Laue_measured_fraction_max 0.941
_diffrn_reflns_limit_h_max 12
_diffrn_reflns_limit_h_min -12
_diffrn_reflns_limit_k_max 12
_diffrn_reflns_limit_k_min -12
_diffrn_reflns_limit_l_max 21
_diffrn_reflns_limit_l_min -16
_diffrn_reflns_number 12533
_diffrn_reflns_point_group_measured_fraction_full 0.975
_diffrn_reflns_point_group_measured_fraction_max 0.941
_diffrn_reflns_theta_full 25.242
_diffrn_reflns_theta_max 28.067
_diffrn_reflns_theta_min 2.687
_diffrn_standards_number 0
_exptl_absorpt_coefficient_mu 0.742
_exptl_absorpt_correction_T_max 0.869
_exptl_absorpt_correction_T_min 0.745
_exptl_absorpt_correction_type multi-scan
_exptl_absorpt_process_details sadabs
_exptl_crystal_colour black
_exptl_crystal_colour_primary black
_exptl_crystal_density_diffrn 1.581
_exptl_crystal_description block
_exptl_crystal_F_000 614
_exptl_crystal_size_max 0.43
_exptl_crystal_size_mid 0.33
_exptl_crystal_size_min 0.19
_refine_diff_density_max 0.646
_refine_diff_density_min -0.471
_refine_diff_density_rms 0.058
_refine_ls_extinction_method none
_refine_ls_goodness_of_fit_ref 1.011
_refine_ls_hydrogen_treatment mixed
_refine_ls_matrix_type full
_refine_ls_number_parameters 438
_refine_ls_number_reflns 5787
_refine_ls_number_restraints 0
_refine_ls_restrained_S_all 1.011
_refine_ls_R_factor_all 0.0700
_refine_ls_R_factor_gt 0.0468
_refine_ls_shift/su_max 0.000
_refine_ls_shift/su_mean 0.000
_refine_ls_structure_factor_coef Fsqd
_refine_ls_weighting_details 'w=1/[\s^2^(Fo^2^)+(0.0572P)^2^] where P=(Fo^2^+2Fc^2^)/3'
_refine_ls_weighting_scheme calc
_refine_ls_wR_factor_gt 0.1131
_refine_ls_wR_factor_ref 0.1261
_reflns_Friedel_coverage 0.000
_reflns_number_gt 4240
_reflns_number_total 5787
_reflns_threshold_expression 'I > 2\s(I)'
_cod_data_source_file c8dt00577j2.cif
_cod_data_source_block shelx
_cod_depositor_comments 'Adding full bibliography for 7045866--7045867.cif.'
_cod_database_code 7045866
_shelx_shelxl_version_number 2014/7
_shelx_space_group_comment
;
The symmetry employed for this shelxl refinement is uniquely defined
by the following loop, which should always be used as a source of
symmetry information in preference to the above space-group names.
They are only intended as comments.
;
_olex2_refinement_description
;
1. Fixed Uiso
 At 1.2 times of:
  All C(H) groups
2.a Aromatic/amide H refined with riding coordinates:
 C1(H1)
;
_olex2_submission_special_instructions 'No special instructions were received'

loop_
_space_group_symop_operation_xyz
'x, y, z'
'-x, -y, -z'

loop_
_atom_site_label
_atom_site_type_symbol
_atom_site_fract_x
_atom_site_fract_y
_atom_site_fract_z
_atom_site_U_iso_or_equiv
_atom_site_adp_type
_atom_site_occupancy
_atom_site_site_symmetry_order
_atom_site_calc_flag
_atom_site_refinement_flags_posn
Co1 Co 0.12971(3) 0.18479(3) 0.38198(2) 0.04053(14) Uani 1 1 d .
O1 O -0.0397(2) 0.0158(2) 0.25543(12) 0.0622(5) Uani 1 1 d .
O2 O 0.0003(2) -0.0539(2) 0.37362(11) 0.0685(5) Uani 1 1 d .
O3 O -0.1807(2) -0.2129(2) 0.25995(13) 0.0719(5) Uani 1 1 d .
O4 O 0.2730(3) 0.3348(3) 0.51182(13) 0.0869(6) Uani 1 1 d .
O5 O 0.3144(2) 0.1332(2) 0.47140(12) 0.0708(5) Uani 1 1 d .
O6 O 0.4492(2) 0.2879(3) 0.59798(13) 0.0959(8) Uani 1 1 d .
N1 N -0.0651(2) 0.2255(2) 0.42386(12) 0.0497(5) Uani 1 1 d .
N2 N -0.0912(2) 0.3494(2) 0.40325(12) 0.0458(5) Uani 1 1 d .
N3 N 0.1132(2) 0.3761(2) 0.33804(11) 0.0413(4) Uani 1 1 d .
N4 N 0.2990(2) 0.23300(19) 0.30754(11) 0.0420(4) Uani 1 1 d .
N5 N 0.4339(2) 0.3816(2) 0.23241(11) 0.0430(4) Uani 1 1 d .
N6 N 0.3355(2) 0.5872(2) 0.08612(12) 0.0509(5) Uani 1 1 d .
N7 N 0.1902(2) 0.6841(3) -0.00365(13) 0.0571(5) Uani 1 1 d .
N8 N 0.0948(3) 0.6732(3) -0.08106(14) 0.0744(7) Uani 1 1 d .
N9 N -0.0770(2) -0.0873(2) 0.29519(13) 0.0490(5) Uani 1 1 d .
N10 N 0.3501(2) 0.2546(3) 0.53019(13) 0.0570(5) Uani 1 1 d .
C1 C 0.2238(4) 0.8200(4) 0.0542(2) 0.0795(9) Uani 1 1 d .
H1 H 0.2861 0.8530 0.1116 0.095 Uiso 1 1 calc R
C2 C 0.1505(4) 0.8997(4) 0.0137(3) 0.0883(10) Uani 1 1 d .
H2 H 0.155(4) 0.991(4) 0.037(2) 0.085(10) Uiso 1 1 d .
C3 C 0.0727(4) 0.8047(5) -0.0687(2) 0.0828(9) Uani 1 1 d .
H3 H 0.006(4) 0.827(4) -0.113(2) 0.107(11) Uiso 1 1 d .
C4 C 0.2407(3) 0.5631(3) 0.00727(15) 0.0527(6) Uani 1 1 d .
C5 C 0.1954(4) 0.4305(3) -0.05967(17) 0.0640(7) Uani 1 1 d .
H5 H 0.128(3) 0.420(3) -0.1056(18) 0.065(8) Uiso 1 1 d .
C6 C 0.2493(4) 0.3192(4) -0.04466(18) 0.0704(8) Uani 1 1 d .
H6 H 0.225(3) 0.226(3) -0.0845(19) 0.079(9) Uiso 1 1 d .
C7 C 0.3480(3) 0.3403(3) 0.03604(17) 0.0639(7) Uani 1 1 d .
H7 H 0.391(3) 0.264(3) 0.0467(16) 0.063(7) Uiso 1 1 d .
C8 C 0.3862(3) 0.4759(3) 0.09952(15) 0.0490(6) Uani 1 1 d .
C9 C 0.4919(3) 0.5057(3) 0.19003(16) 0.0517(6) Uani 1 1 d .
H9A H 0.596(3) 0.502(2) 0.1830(14) 0.046(6) Uiso 1 1 d .
H9B H 0.500(3) 0.605(3) 0.2277(18) 0.073(8) Uiso 1 1 d .
C10 C 0.3184(2) 0.3565(2) 0.27717(13) 0.0399(5) Uani 1 1 d .
C11 C 0.4900(3) 0.2632(3) 0.23320(14) 0.0454(5) Uani 1 1 d .
C12 C 0.6068(3) 0.2306(4) 0.19765(17) 0.0589(7) Uani 1 1 d .
H12 H 0.657(3) 0.289(3) 0.1622(17) 0.064(8) Uiso 1 1 d .
C13 C 0.6332(3) 0.1012(4) 0.21176(19) 0.0648(8) Uani 1 1 d .
H13 H 0.709(3) 0.080(3) 0.1858(17) 0.068(8) Uiso 1 1 d .
C14 C 0.5508(3) 0.0100(4) 0.25963(18) 0.0615(8) Uani 1 1 d .
H14 H 0.571(3) -0.071(3) 0.2679(18) 0.073(8) Uiso 1 1 d .
C15 C 0.4354(3) 0.0422(3) 0.29480(16) 0.0502(6) Uani 1 1 d .
H15 H 0.377(3) -0.021(3) 0.3311(14) 0.044(6) Uiso 1 1 d .
C16 C 0.4060(2) 0.1721(3) 0.28035(13) 0.0422(5) Uani 1 1 d .
C17 C 0.2141(3) 0.4432(2) 0.29267(13) 0.0411(5) Uani 1 1 d .
C18 C 0.2082(3) 0.5711(3) 0.26569(16) 0.0515(6) Uani 1 1 d .
H18 H 0.274(3) 0.612(3) 0.2355(16) 0.054(8) Uiso 1 1 d .
C19 C 0.0935(3) 0.6270(3) 0.28674(17) 0.0578(7) Uani 1 1 d .
H19 H 0.098(3) 0.708(3) 0.2720(18) 0.080(9) Uiso 1 1 d .
C20 C -0.0093(3) 0.5596(3) 0.33139(16) 0.0525(6) Uani 1 1 d .
H20 H -0.087(3) 0.593(3) 0.3479(16) 0.067(8) Uiso 1 1 d .
C21 C 0.0043(3) 0.4312(2) 0.35639(14) 0.0448(6) Uani 1 1 d .
C22 C -0.2163(3) 0.3676(4) 0.43293(17) 0.0593(8) Uani 1 1 d .
H22 H -0.229(3) 0.450(3) 0.4250(18) 0.070(9) Uiso 1 1 d .
C23 C -0.2673(3) 0.2577(4) 0.47324(18) 0.0650(8) Uani 1 1 d .
H23 H -0.341(3) 0.235(3) 0.4992(17) 0.060(8) Uiso 1 1 d .
C24 C -0.1728(3) 0.1707(3) 0.46601(16) 0.0578(7) Uani 1 1 d .
H24 H -0.169(3) 0.088(3) 0.4890(16) 0.055(7) Uiso 1 1 d .

loop_
_atom_site_aniso_label
_atom_site_aniso_U_11
_atom_site_aniso_U_22
_atom_site_aniso_U_33
_atom_site_aniso_U_23
_atom_site_aniso_U_13
_atom_site_aniso_U_12
Co1 0.0443(2) 0.0375(2) 0.0402(2) 0.00973(14) 0.00583(14) 0.01791(16)
O1 0.0681(12) 0.0559(11) 0.0610(11) 0.0156(9) 0.0148(9) 0.0210(10)
O2 0.0752(12) 0.0541(11) 0.0612(11) 0.0072(8) -0.0178(9) 0.0258(9)
O3 0.0576(11) 0.0469(11) 0.0830(13) -0.0009(10) -0.0081(10) 0.0051(9)
O4 0.1054(16) 0.0931(15) 0.0727(13) 0.0085(11) 0.0055(11) 0.0652(14)
O5 0.0893(14) 0.0620(12) 0.0608(11) 0.0165(10) 0.0167(10) 0.0278(11)
O6 0.0647(13) 0.144(2) 0.0566(12) 0.0116(13) -0.0148(10) 0.0323(14)
N1 0.0522(12) 0.0494(11) 0.0494(11) 0.0128(9) 0.0108(10) 0.0220(10)
N2 0.0422(11) 0.0499(11) 0.0432(10) 0.0039(9) 0.0051(9) 0.0216(9)
N3 0.0426(10) 0.0374(10) 0.0402(10) 0.0045(8) 0.0000(8) 0.0180(8)
N4 0.0450(10) 0.0396(10) 0.0430(10) 0.0119(8) 0.0067(8) 0.0188(9)
N5 0.0400(10) 0.0460(11) 0.0395(10) 0.0145(8) 0.0053(8) 0.0117(9)
N6 0.0445(11) 0.0552(12) 0.0437(11) 0.0179(9) 0.0062(9) 0.0059(10)
N7 0.0511(12) 0.0671(14) 0.0474(12) 0.0209(11) 0.0039(9) 0.0149(11)
N8 0.0729(16) 0.106(2) 0.0485(13) 0.0268(13) 0.0045(11) 0.0392(15)
N9 0.0400(11) 0.0439(12) 0.0565(12) 0.0015(10) -0.0019(9) 0.0202(10)
N10 0.0465(12) 0.0738(15) 0.0470(12) 0.0130(11) 0.0057(10) 0.0219(11)
C1 0.0718(19) 0.070(2) 0.0757(19) 0.0112(17) -0.0118(15) 0.0181(16)
C2 0.082(2) 0.071(2) 0.103(3) 0.022(2) -0.0068(19) 0.0310(19)
C3 0.075(2) 0.108(3) 0.077(2) 0.040(2) 0.0119(17) 0.043(2)
C4 0.0460(14) 0.0654(16) 0.0393(13) 0.0216(12) 0.0078(11) 0.0077(12)
C5 0.0681(18) 0.0711(19) 0.0380(14) 0.0140(14) -0.0009(13) 0.0136(15)
C6 0.091(2) 0.0629(19) 0.0430(15) 0.0081(14) 0.0093(14) 0.0161(17)
C7 0.0753(19) 0.0622(18) 0.0494(15) 0.0192(14) 0.0109(13) 0.0186(16)
C8 0.0412(12) 0.0518(14) 0.0445(13) 0.0202(11) 0.0105(10) 0.0007(11)
C9 0.0436(14) 0.0514(15) 0.0485(14) 0.0171(12) 0.0047(11) 0.0037(12)
C10 0.0392(12) 0.0376(11) 0.0365(11) 0.0072(9) 0.0001(9) 0.0119(10)
C11 0.0385(12) 0.0555(14) 0.0371(12) 0.0093(10) -0.0006(10) 0.0170(11)
C12 0.0450(14) 0.084(2) 0.0493(14) 0.0163(14) 0.0096(12) 0.0279(14)
C13 0.0510(16) 0.087(2) 0.0584(16) 0.0061(15) 0.0087(13) 0.0371(16)
C14 0.0607(17) 0.0656(17) 0.0577(16) 0.0007(14) -0.0020(13) 0.0394(15)
C15 0.0529(15) 0.0476(14) 0.0485(13) 0.0077(11) 0.0026(11) 0.0241(12)
C16 0.0397(12) 0.0463(12) 0.0374(11) 0.0065(10) 0.0003(9) 0.0188(10)
C17 0.0442(12) 0.0374(11) 0.0351(11) 0.0058(9) -0.0021(10) 0.0144(10)
C18 0.0616(16) 0.0453(14) 0.0454(13) 0.0144(11) 0.0027(12) 0.0203(13)
C19 0.0718(18) 0.0424(14) 0.0566(15) 0.0093(12) -0.0048(14) 0.0298(14)
C20 0.0556(15) 0.0497(14) 0.0510(14) 0.0049(12) -0.0023(12) 0.0300(13)
C21 0.0434(13) 0.0412(12) 0.0405(12) -0.0007(10) -0.0075(10) 0.0186(11)
C22 0.0531(16) 0.0735(19) 0.0457(14) -0.0050(14) -0.0004(12) 0.0336(15)
C23 0.0464(16) 0.098(2) 0.0487(15) 0.0087(16) 0.0141(13) 0.0294(16)
C24 0.0532(16) 0.0714(19) 0.0465(14) 0.0147(13) 0.0134(12) 0.0200(14)

loop_
_atom_type_symbol
_atom_type_description
_atom_type_scat_dispersion_real
_atom_type_scat_dispersion_imag
_atom_type_scat_source
C C 0.0033 0.0016 'International Tables Vol C Tables 4.2.6.8 and 6.1.1.4'
H H 0.0000 0.0000 'International Tables Vol C Tables 4.2.6.8 and 6.1.1.4'
Co Co 0.3494 0.9721 'International Tables Vol C Tables 4.2.6.8 and 6.1.1.4'
N N 0.0061 0.0033 'International Tables Vol C Tables 4.2.6.8 and 6.1.1.4'
O O 0.0106 0.0060 'International Tables Vol C Tables 4.2.6.8 and 6.1.1.4'

loop_
_geom_angle_atom_site_label_1
_geom_angle_atom_site_label_2
_geom_angle_atom_site_label_3
_geom_angle
O2 Co1 O1 57.10(6)
O2 Co1 O4 117.74(8)
O2 Co1 O5 79.84(7)
O4 Co1 O1 173.40(8)
O4 Co1 O5 55.49(7)
O5 Co1 O1 124.28(7)
N1 Co1 O1 89.63(7)
N1 Co1 O2 85.07(8)
N1 Co1 O4 85.67(7)
N1 Co1 O5 122.56(7)
N3 Co1 O1 92.23(6)
N3 Co1 O2 143.34(6)
N3 Co1 O4 90.94(7)
N3 Co1 O5 136.82(7)
N3 Co1 N1 74.24(7)
N4 Co1 O1 86.66(7)
N4 Co1 O2 117.81(7)
N4 Co1 O4 99.75(8)
N4 Co1 O5 84.09(7)
N4 Co1 N1 148.95(7)
N4 Co1 N3 75.12(7)
N9 O1 Co1 90.64(12)
N9 O2 Co1 96.03(14)
N10 O4 Co1 97.73(14)
N10 O5 Co1 93.47(14)
N2 N1 Co1 114.16(15)
C24 N1 Co1 140.88(18)
C24 N1 N2 105.0(2)
N1 N2 C21 118.49(17)
N1 N2 C22 110.3(2)
C22 N2 C21 131.2(2)
C17 N3 Co1 120.14(13)
C21 N3 Co1 119.68(16)
C21 N3 C17 120.18(19)
C10 N4 Co1 116.29(14)
C10 N4 C16 105.89(18)
C16 N4 Co1 137.80(15)
C10 N5 C9 129.0(2)
C10 N5 C11 106.43(18)
C11 N5 C9 124.6(2)
C8 N6 C4 117.3(2)
N8 N7 C4 120.4(2)
C1 N7 N8 110.7(2)
C1 N7 C4 128.9(2)
C3 N8 N7 104.3(2)
O1 N9 O2 115.82(19)
O3 N9 O1 122.31(19)
O3 N9 O2 121.9(2)
O4 N10 O5 113.31(19)
O6 N10 O4 124.3(2)
O6 N10 O5 122.4(2)
N7 C1 H1 126.2
N7 C1 C2 107.5(3)
C2 C1 H1 126.2
C1 C2 H2 125(2)
C1 C2 C3 105.0(3)
C3 C2 H2 130(2)
N8 C3 C2 112.5(3)
N8 C3 H3 122(2)
C2 C3 H3 125(2)
N6 C4 N7 115.1(2)
N6 C4 C5 123.4(3)
C5 C4 N7 121.5(2)
C4 C5 H5 118.0(19)
C6 C5 C4 118.3(2)
C6 C5 H5 123.4(19)
C5 C6 H6 125.0(18)
C5 C6 C7 120.0(3)
C7 C6 H6 115.0(18)
C6 C7 H7 120.9(15)
C8 C7 C6 117.9(3)
C8 C7 H7 121.3(15)
N6 C8 C7 123.2(2)
N6 C8 C9 116.1(2)
C7 C8 C9 120.7(2)
N5 C9 C8 112.18(18)
N5 C9 H9A 102.6(13)
N5 C9 H9B 110.1(16)
C8 C9 H9A 109.0(12)
C8 C9 H9B 109.4(16)
H9A C9 H9B 113(2)
N4 C10 N5 112.21(18)
N4 C10 C17 118.4(2)
N5 C10 C17 129.3(2)
N5 C11 C12 131.5(2)
C16 C11 N5 106.42(19)
C16 C11 C12 122.1(2)
C11 C12 H12 121.0(16)
C13 C12 C11 115.9(3)
C13 C12 H12 122.8(16)
C12 C13 H13 114.5(17)
C12 C13 C14 122.5(3)
C14 C13 H13 123.0(17)
C13 C14 H14 120.4(19)
C15 C14 C13 121.6(3)
C15 C14 H14 117.9(19)
C14 C15 H15 122.5(12)
C14 C15 C16 116.7(3)
C16 C15 H15 120.8(12)
N4 C16 C15 129.7(2)
C11 C16 N4 109.04(19)
C11 C16 C15 121.2(2)
N3 C17 C10 109.77(18)
N3 C17 C18 121.0(2)
C18 C17 C10 129.2(2)
C17 C18 H18 119.2(16)
C17 C18 C19 117.4(3)
C19 C18 H18 123.4(16)
C18 C19 H19 114(2)
C20 C19 C18 122.1(2)
C20 C19 H19 124(2)
C19 C20 H20 125.7(17)
C19 C20 C21 117.1(2)
C21 C20 H20 117.2(17)
N2 C21 C20 124.3(2)
N3 C21 N2 113.39(19)
N3 C21 C20 122.3(2)
N2 C22 H22 111.7(19)
C23 C22 N2 107.1(3)
C23 C22 H22 140.7(19)
C22 C23 H23 132.4(18)
C22 C23 C24 106.5(3)
C24 C23 H23 121.0(18)
N1 C24 C23 111.2(3)
N1 C24 H24 117.3(15)
C23 C24 H24 131.4(16)

loop_
_geom_bond_atom_site_label_1
_geom_bond_atom_site_label_2
_geom_bond_distance
Co1 O1 2.2790(17)
Co1 O2 2.1631(18)
Co1 O4 2.195(2)
Co1 O5 2.2782(19)
Co1 N1 2.1461(19)
Co1 N3 2.1108(17)
Co1 N4 2.1039(18)
O1 N9 1.253(3)
O2 N9 1.256(2)
O3 N9 1.220(2)
O4 N10 1.244(3)
O5 N10 1.250(3)
O6 N10 1.208(2)
N1 N2 1.365(3)
N1 C24 1.316(3)
N2 C21 1.391(3)
N2 C22 1.370(3)
N3 C17 1.346(3)
N3 C21 1.328(3)
N4 C10 1.324(3)
N4 C16 1.389(3)
N5 C9 1.465(3)
N5 C10 1.364(3)
N5 C11 1.388(3)
N6 C4 1.339(3)
N6 C8 1.328(3)
N7 N8 1.356(3)
N7 C1 1.347(4)
N7 C4 1.405(3)
N8 C3 1.318(4)
C1 H1 0.9300
C1 C2 1.351(4)
C2 H2 0.86(3)
C2 C3 1.369(5)
C3 H3 0.95(4)
C4 C5 1.381(4)
C5 H5 0.84(3)
C5 C6 1.352(4)
C6 H6 0.92(3)
C6 C7 1.386(4)
C7 H7 0.96(3)
C7 C8 1.381(4)
C8 C9 1.520(3)
C9 H9A 1.00(2)
C9 H9B 0.99(3)
C10 C17 1.481(3)
C11 C12 1.394(3)
C11 C16 1.386(3)
C12 H12 0.94(3)
C12 C13 1.381(4)
C13 H13 0.93(3)
C13 C14 1.389(4)
C14 H14 0.88(3)
C14 C15 1.377(4)
C15 H15 1.01(2)
C15 C16 1.400(3)
C17 C18 1.380(3)
C18 H18 0.88(2)
C18 C19 1.393(4)
C19 H19 0.83(3)
C19 C20 1.351(4)
C20 H20 0.93(3)
C20 C21 1.391(3)
C22 H22 0.86(3)
C22 C23 1.328(4)
C23 H23 0.85(3)
C23 C24 1.391(4)
C24 H24 0.94(3)
